data_1010758
loop_
_publ_author_name
'Peacock, M A'
'Berry, L G'

_journal_coden_ASTM UTSGAL
_journal_name_full
;
University of Toronto Studies, Geological Series
;
_journal_page_first 47
_journal_page_last 69
_journal_volume 44
_journal_year 1940
_chemical_compound_source 'from Bottino, Tuscany'
_chemical_formula_structural 'Pb23 Sb7 S23'
_chemical_formula_sum 'Pb23 S23 Sb7'
_chemical_name_mineral Meneghinite
_chemical_name_systematic 'Lead antimony sulfide (23/7/23)'
_cod_database_code 1010758

loop_
_atom_site_label
_atom_site_fract_x
_atom_site_fract_y
_atom_site_fract_z
? ? ? ?
